data_4348809
loop_
_publ_author_name
'Vieru, Veacheslav'
'Pasatoiu, Traian D.'
'Ungur, Liviu'
'Suturina, Elizaveta'
'Madalan, Augustin M.'
'Duhayon, Carine'
'Sutter, Jean-Pascal'
'Andruh, Marius'
'Chibotaru, Liviu F.'

_publ_section_title
;
 Synthesis, Crystal Structures, Magnetic Properties, and Theoretical
 Investigation of a New Series of
 Ni<sup>II</sup>-Ln<sup>III</sup>-W<sup>V</sup> Heterotrimetallics:
 Understanding the SMM Behavior of Mixed Polynuclear Complexes.
;
_journal_issue 23
_journal_name_full 'Inorganic chemistry'
_journal_page_first 12158
_journal_page_last 12171
_journal_paper_doi 10.1021/acs.inorgchem.6b01669
_journal_volume 55
_journal_year 2016
_chemical_formula_sum 'C27 H32 N10 Ni O10 W Y'
_chemical_formula_weight 988.09
_space_group_crystal_system monoclinic
_space_group_IT_number 14
_space_group_name_Hall '-P 2ybc'
_space_group_name_H-M_alt 'P 1 21/c 1'
_atom_sites_solution_hydrogens geom
_audit_creation_method SHELXL-2014
_cell_angle_alpha 90
_cell_angle_beta 93.252(4)
_cell_angle_gamma 90
_cell_formula_units_Z 4
_cell_length_a 8.9506(5)
_cell_length_b 13.9237(6)
_cell_length_c 27.4023(15)
_cell_measurement_reflns_used 57563
_cell_measurement_temperature 293(2)
_cell_measurement_theta_max 32.63
_cell_measurement_theta_min 2.08
_cell_volume 3409.5(3)
_computing_cell_refinement X-Area
_computing_data_collection X-Area
_computing_data_reduction X-Area
_computing_structure_refinement 'SHELXL-2014 (Sheldrick, 2014)'
_computing_structure_solution 'SHELXS-2014 (Sheldrick, 2014)'
_diffrn_ambient_temperature 293(2)
_diffrn_measured_fraction_theta_full 0.996
_diffrn_measured_fraction_theta_max 0.997
_diffrn_measurement_device_type 'STOE-IPDS II'
_diffrn_measurement_method 'omega scans'
_diffrn_radiation_type MoK\a
_diffrn_radiation_wavelength 0.71073
_diffrn_reflns_av_R_equivalents 0.0932
_diffrn_reflns_av_unetI/netI 0.0641
_diffrn_reflns_Laue_measured_fraction_full 0.996
_diffrn_reflns_Laue_measured_fraction_max 0.997
_diffrn_reflns_limit_h_max 11
_diffrn_reflns_limit_h_min -11
_diffrn_reflns_limit_k_max 18
_diffrn_reflns_limit_k_min -18
_diffrn_reflns_limit_l_max 36
_diffrn_reflns_limit_l_min -36
_diffrn_reflns_number 31808
_diffrn_reflns_point_group_measured_fraction_full 0.996
_diffrn_reflns_point_group_measured_fraction_max 0.997
_diffrn_reflns_theta_full 25.242
_diffrn_reflns_theta_max 27.999
_diffrn_reflns_theta_min 2.670
_diffrn_source 'fine-focus sealed tube'
_exptl_absorpt_coefficient_mu 5.669
_exptl_absorpt_correction_T_max 0.3411
_exptl_absorpt_correction_T_min 0.1450
_exptl_absorpt_correction_type multi-scan
_exptl_absorpt_process_details
;
[c.f. r.h. blessing, acta cryst. (1995), a51, 33-38]
;
_exptl_crystal_colour green
_exptl_crystal_density_diffrn 1.925
_exptl_crystal_density_meas ?
_exptl_crystal_description prism
_exptl_crystal_F_000 1940
_exptl_crystal_size_max 0.5
_exptl_crystal_size_mid 0.3
_exptl_crystal_size_min 0.2
_refine_diff_density_max 2.373
_refine_diff_density_min -2.289
_refine_diff_density_rms 0.162
_refine_ls_extinction_coef 0.00070(12)
_refine_ls_extinction_expression Fc^*^=kFc[1+0.001xFc^2^\l^3^/sin(2\q)]^-1/4^
_refine_ls_extinction_method SHELXL
_refine_ls_goodness_of_fit_ref 1.064
_refine_ls_hydrogen_treatment constr
_refine_ls_matrix_type full
_refine_ls_number_parameters 452
_refine_ls_number_reflns 8193
_refine_ls_number_restraints 0
_refine_ls_restrained_S_all 1.064
_refine_ls_R_factor_all 0.0840
_refine_ls_R_factor_gt 0.0597
_refine_ls_shift/su_max 0.001
_refine_ls_shift/su_mean 0.000
_refine_ls_structure_factor_coef Fsqd
_refine_ls_weighting_details 'w=1/[\s^2^(Fo^2^)+(0.0482P)^2^+20.7845P] where P=(Fo^2^+2Fc^2^)/3'
_refine_ls_weighting_scheme calc
_refine_ls_wR_factor_gt 0.1264
_refine_ls_wR_factor_ref 0.1399
_reflns_Friedel_coverage 0.000
_reflns_number_gt 6327
_reflns_number_total 8193
_reflns_threshold_expression 'I > 2\s(I)'
_cod_data_source_file ic6b01669_si_002.cif
_cod_data_source_block shelx
_cod_depositor_comments
;
The following automatic conversions were performed:

data item '_exptl_crystal_density_meas' value 'not measured' was
changed to '?' -- the value is perceived as not measured.

Automatic conversion script
Id: cif_fix_values 6909 2019-04-08 15:41:33Z antanas 
;
_cod_original_sg_symbol_H-M 'P 21/c'
_cod_database_code 4348809
_shelx_space_group_comment
;
The symmetry employed for this shelxl refinement is uniquely defined
by the following loop, which should always be used as a source of
symmetry information in preference to the above space-group names.
They are only intended as comments.
;
_shelxl_version_number 2014-3

loop_
_space_group_symop_operation_xyz
'x, y, z'
'-x, y+1/2, -z+1/2'
'-x, -y, -z'
'x, -y-1/2, z-1/2'

loop_
_atom_site_label
_atom_site_type_symbol
_atom_site_fract_x
_atom_site_fract_y
_atom_site_fract_z
_atom_site_U_iso_or_equiv
_atom_site_adp_type
_atom_site_occupancy
_atom_site_site_symmetry_order
_atom_site_calc_flag
_atom_site_refinement_flags_posn
_atom_site_refinement_flags_adp
C1 C 0.6513(14) 0.3353(11) 0.0222(4) 0.075(4) Uani 1 1 d . .
H1A H 0.6016 0.2886 0.0012 0.112 Uiso 1 1 calc R U
H1B H 0.6652 0.3935 0.0043 0.112 Uiso 1 1 calc R U
H1C H 0.7469 0.3107 0.0340 0.112 Uiso 1 1 calc R U
O9 O 0.2993(7) 0.2636(4) 0.2275(2) 0.0416(13) Uani 1 1 d . .
C2 C 0.6192(10) 0.4219(7) 0.0971(3) 0.0410(18) Uani 1 1 d . .
C3 C 0.7435(12) 0.4792(8) 0.0904(4) 0.056(3) Uani 1 1 d . .
H3 H 0.7939 0.4755 0.0618 0.067 Uiso 1 1 calc R U
C4 C 0.7900(12) 0.5412(9) 0.1269(4) 0.063(3) Uani 1 1 d . .
H4 H 0.8723 0.5805 0.1227 0.075 Uiso 1 1 calc R U
C5 C 0.7171(12) 0.5464(8) 0.1696(4) 0.060(3) Uani 1 1 d . .
H5 H 0.7527 0.5875 0.1944 0.072 Uiso 1 1 calc R U
C6 C 0.5901(11) 0.4908(6) 0.1762(3) 0.0437(19) Uani 1 1 d . .
C7 C 0.5398(9) 0.4257(6) 0.1394(3) 0.0375(17) Uani 1 1 d . .
C8 C 0.5170(12) 0.5032(7) 0.2222(3) 0.049(2) Uani 1 1 d . .
H8 H 0.5704 0.5382 0.2463 0.059 Uiso 1 1 calc R U
C9 C 0.3383(14) 0.5056(9) 0.2810(4) 0.066(3) Uani 1 1 d . .
H9A H 0.4159 0.4914 0.3062 0.079 Uiso 1 1 calc R U
H9B H 0.3268 0.5748 0.2797 0.079 Uiso 1 1 calc R U
C10 C 0.1992(17) 0.4641(10) 0.2956(4) 0.079(4) Uani 1 1 d . .
H10A H 0.1778 0.4907 0.3272 0.095 Uiso 1 1 calc R U
H10B H 0.2142 0.3956 0.3000 0.095 Uiso 1 1 calc R U
C11 C 0.0629(15) 0.4786(9) 0.2613(4) 0.067(3) Uani 1 1 d . .
H11A H -0.0263 0.4688 0.2792 0.080 Uiso 1 1 calc R U
H11B H 0.0616 0.5443 0.2496 0.080 Uiso 1 1 calc R U
C12 C -0.0583(11) 0.3655(7) 0.2093(3) 0.050(2) Uani 1 1 d . .
H12 H -0.1383 0.3766 0.2288 0.060 Uiso 1 1 calc R U
C13 C -0.0822(10) 0.2951(7) 0.1704(3) 0.0430(19) Uani 1 1 d . .
C14 C -0.2203(10) 0.2473(8) 0.1678(3) 0.050(2) Uani 1 1 d . .
H14 H -0.2907 0.2625 0.1903 0.060 Uiso 1 1 calc R U
C15 C -0.2543(12) 0.1786(9) 0.1331(4) 0.062(3) Uani 1 1 d . .
H15 H -0.3466 0.1478 0.1325 0.075 Uiso 1 1 calc R U
C16 C -0.1518(11) 0.1546(8) 0.0988(4) 0.054(2) Uani 1 1 d . .
H16 H -0.1744 0.1084 0.0750 0.065 Uiso 1 1 calc R U
C17 C -0.0152(10) 0.2015(7) 0.1010(3) 0.045(2) Uani 1 1 d . .
C18 C 0.0215(9) 0.2730(6) 0.1360(3) 0.0387(18) Uani 1 1 d . .
C19 C 0.0833(15) 0.0967(8) 0.0409(4) 0.069(3) Uani 1 1 d . .
H19A H 0.1657 0.0915 0.0201 0.104 Uiso 1 1 calc R U
H19B H 0.0837 0.0426 0.0627 0.104 Uiso 1 1 calc R U
H19C H -0.0090 0.0977 0.0213 0.104 Uiso 1 1 calc R U
C20 C 0.2043(9) 0.6086(6) 0.1383(3) 0.0376(17) Uani 1 1 d . .
C21 C 0.0779(10) 0.6757(7) 0.0618(3) 0.0437(19) Uani 1 1 d . .
C27 C 0.3348(10) 0.7501(7) 0.1865(3) 0.0423(19) Uani 1 1 d . .
C22 C 0.0311(9) 0.7388(6) 0.1772(3) 0.0369(16) Uani 1 1 d . .
N10 N 0.4170(10) 0.7475(7) 0.2192(3) 0.057(2) Uani 1 1 d . .
C23 C -0.0152(11) 0.8373(7) 0.0998(3) 0.046(2) Uani 1 1 d . .
C24 C 0.2342(12) 0.9028(6) 0.1477(3) 0.047(2) Uani 1 1 d . .
C25 C 0.2342(12) 0.8435(6) 0.0564(3) 0.044(2) Uani 1 1 d . .
C26 C 0.4067(10) 0.7223(8) 0.0966(3) 0.051(2) Uani 1 1 d . .
N1 N 0.3898(9) 0.4723(5) 0.2334(2) 0.0433(17) Uani 1 1 d . .
N2 N 0.0596(8) 0.4133(6) 0.2196(2) 0.0417(16) Uani 1 1 d . .
N3 N 0.2159(9) 0.5293(5) 0.1475(3) 0.0453(18) Uani 1 1 d . .
N4 N 0.0186(10) 0.6335(7) 0.0314(3) 0.054(2) Uani 1 1 d . .
N5 N -0.0541(9) 0.7280(6) 0.2070(3) 0.0492(18) Uani 1 1 d . .
N6 N -0.1229(11) 0.8776(7) 0.0871(3) 0.065(2) Uani 1 1 d . .
N7 N 0.2645(14) 0.9791(6) 0.1584(4) 0.073(3) Uani 1 1 d . .
N8 N 0.2621(12) 0.8872(7) 0.0233(3) 0.065(3) Uani 1 1 d . .
N9 N 0.5207(11) 0.7109(9) 0.0824(3) 0.078(3) Uani 1 1 d . .
Ni1 Ni 0.25241(12) 0.39916(8) 0.18551(4) 0.0357(2) Uani 1 1 d . .
O1 O 0.5604(7) 0.3550(5) 0.0635(2) 0.0477(15) Uani 1 1 d . .
O2 O 0.4235(7) 0.3679(4) 0.1419(2) 0.0397(13) Uani 1 1 d . .
O3 O 0.1533(6) 0.3156(4) 0.1331(2) 0.0378(12) Uani 1 1 d . .
O4 O 0.0974(7) 0.1845(5) 0.0691(2) 0.0470(15) Uani 1 1 d . .
O5 O 0.2114(9) 0.4208(5) 0.0488(2) 0.0596(19) Uani 1 1 d . .
O6 O 0.2886(7) 0.2709(5) -0.0078(2) 0.0523(16) Uani 1 1 d . .
O7 O 0.4548(9) 0.1382(5) 0.0487(3) 0.063(2) Uani 1 1 d . .
O8 O 0.3660(7) 0.1637(4) 0.1444(2) 0.0428(14) Uani 1 1 d . .
O10 O 0.5880(13) 0.9621(10) 0.0700(8) 0.200(9) Uani 1 1 d . .
W1 W 0.18773(4) 0.75975(2) 0.12089(2) 0.03246(11) Uani 1 1 d . .
Y1 Y 0.32800(9) 0.27482(6) 0.08002(3) 0.03573(18) Uani 1 1 d . .

loop_
_atom_site_aniso_label
_atom_site_aniso_U_11
_atom_site_aniso_U_22
_atom_site_aniso_U_33
_atom_site_aniso_U_23
_atom_site_aniso_U_13
_atom_site_aniso_U_12
C1 0.061(7) 0.109(10) 0.057(6) -0.021(7) 0.025(5) -0.004(7)
O9 0.048(3) 0.042(3) 0.035(3) 0.002(2) 0.000(2) 0.002(3)
C2 0.039(5) 0.044(5) 0.040(4) -0.004(4) 0.000(3) -0.002(4)
C3 0.047(6) 0.067(7) 0.055(5) 0.001(5) 0.012(4) -0.011(5)
C4 0.043(6) 0.069(7) 0.076(7) 0.000(6) 0.003(5) -0.021(5)
C5 0.048(6) 0.063(7) 0.068(7) -0.011(5) -0.008(5) -0.012(5)
C6 0.045(5) 0.040(5) 0.045(5) -0.001(4) -0.006(4) -0.005(4)
C7 0.036(4) 0.038(4) 0.038(4) 0.001(3) 0.001(3) -0.003(3)
C8 0.055(6) 0.049(5) 0.042(5) -0.008(4) -0.006(4) -0.006(4)
C9 0.082(8) 0.072(7) 0.043(5) -0.017(5) 0.011(5) -0.022(6)
C10 0.113(11) 0.077(8) 0.050(6) -0.018(6) 0.017(7) -0.022(8)
C11 0.084(9) 0.062(7) 0.056(6) -0.014(5) 0.015(6) 0.005(6)
C12 0.050(6) 0.057(6) 0.044(5) 0.008(4) 0.011(4) 0.017(5)
C13 0.042(5) 0.051(5) 0.036(4) 0.006(4) 0.004(3) -0.001(4)
C14 0.034(4) 0.066(6) 0.050(5) 0.010(5) 0.005(4) 0.005(4)
C15 0.044(5) 0.084(8) 0.058(6) 0.019(6) -0.007(5) -0.021(5)
C16 0.050(6) 0.061(6) 0.049(5) 0.000(5) -0.009(4) -0.018(5)
C17 0.043(5) 0.051(5) 0.041(4) 0.001(4) -0.005(4) -0.004(4)
C18 0.037(4) 0.044(5) 0.035(4) 0.012(3) -0.001(3) 0.000(3)
C19 0.083(8) 0.059(7) 0.065(7) -0.027(6) 0.001(6) -0.014(6)
C20 0.035(4) 0.038(4) 0.040(4) -0.003(3) 0.001(3) -0.006(3)
C21 0.042(5) 0.048(5) 0.039(4) -0.005(4) -0.006(4) 0.000(4)
C27 0.041(4) 0.053(5) 0.031(4) -0.002(4) -0.010(3) 0.002(4)
C22 0.037(4) 0.041(4) 0.034(4) 0.001(3) 0.013(3) -0.004(3)
N10 0.056(5) 0.066(6) 0.049(4) -0.006(4) -0.003(4) 0.003(4)
C23 0.047(5) 0.047(5) 0.043(5) 0.001(4) -0.001(4) 0.005(4)
C24 0.071(7) 0.032(4) 0.038(4) 0.002(3) 0.001(4) -0.008(4)
C25 0.064(6) 0.034(4) 0.036(4) 0.006(3) 0.009(4) -0.004(4)
C26 0.033(4) 0.080(7) 0.043(5) 0.010(5) 0.009(3) 0.002(4)
N1 0.051(5) 0.045(4) 0.034(3) -0.006(3) 0.000(3) -0.003(3)
N2 0.042(4) 0.046(4) 0.038(4) 0.004(3) 0.007(3) 0.006(3)
N3 0.059(5) 0.039(4) 0.038(4) -0.001(3) 0.004(3) 0.005(3)
N4 0.056(5) 0.062(5) 0.043(4) -0.003(4) -0.006(4) -0.001(4)
N5 0.054(5) 0.046(4) 0.048(4) -0.003(3) 0.008(3) -0.001(4)
N6 0.062(6) 0.072(6) 0.062(5) 0.005(5) 0.004(4) 0.013(5)
N7 0.108(9) 0.037(5) 0.074(6) -0.011(4) 0.011(6) -0.007(5)
N8 0.086(7) 0.065(6) 0.045(4) 0.010(4) 0.009(4) -0.010(5)
N9 0.052(5) 0.124(10) 0.058(5) 0.020(6) 0.013(4) 0.018(6)
Ni1 0.0395(6) 0.0349(5) 0.0329(5) -0.0016(4) 0.0022(4) -0.0003(4)
O1 0.039(3) 0.062(4) 0.043(3) -0.007(3) 0.013(3) -0.004(3)
O2 0.039(3) 0.045(3) 0.035(3) -0.005(2) 0.003(2) -0.004(3)
O3 0.031(3) 0.045(3) 0.038(3) -0.006(2) 0.004(2) 0.000(2)
O4 0.052(4) 0.048(4) 0.040(3) -0.008(3) 0.002(3) -0.012(3)
O5 0.078(5) 0.052(4) 0.048(4) 0.006(3) 0.002(3) 0.013(4)
O6 0.048(4) 0.074(5) 0.035(3) -0.004(3) 0.002(3) 0.000(3)
O7 0.081(5) 0.056(4) 0.052(4) -0.004(3) 0.012(4) 0.018(4)
O8 0.051(4) 0.038(3) 0.039(3) 0.001(2) -0.001(3) 0.000(3)
O10 0.066(8) 0.091(9) 0.43(3) 0.087(13) -0.044(12) -0.009(7)
W1 0.03442(17) 0.03293(17) 0.02986(16) 0.00010(12) 0.00032(10) -0.00096(13)
Y1 0.0370(4) 0.0383(4) 0.0318(3) -0.0022(3) 0.0009(3) -0.0017(3)

loop_
_atom_type_symbol
_atom_type_description
_atom_type_scat_dispersion_real
_atom_type_scat_dispersion_imag
_atom_type_scat_source
C C 0.0033 0.0016 'International Tables Vol C Tables 4.2.6.8 and 6.1.1.4'
H H 0.0000 0.0000 'International Tables Vol C Tables 4.2.6.8 and 6.1.1.4'
N N 0.0061 0.0033 'International Tables Vol C Tables 4.2.6.8 and 6.1.1.4'
Ni Ni 0.3393 1.1124 'International Tables Vol C Tables 4.2.6.8 and 6.1.1.4'
O O 0.0106 0.0060 'International Tables Vol C Tables 4.2.6.8 and 6.1.1.4'
W W -0.8490 6.8722 'International Tables Vol C Tables 4.2.6.8 and 6.1.1.4'
Y Y -2.7962 3.5667 'International Tables Vol C Tables 4.2.6.8 and 6.1.1.4'

loop_
_geom_angle_atom_site_label_1
_geom_angle_atom_site_label_2
_geom_angle_atom_site_label_3
_geom_angle
O1 C1 H1A 109.5
O1 C1 H1B 109.5
H1A C1 H1B 109.5
O1 C1 H1C 109.5
H1A C1 H1C 109.5
H1B C1 H1C 109.5
C3 C2 O1 124.9(8)
C3 C2 C7 122.5(8)
O1 C2 C7 112.6(8)
C4 C3 C2 118.7(9)
C4 C3 H3 120.7
C2 C3 H3 120.7
C3 C4 C5 121.0(10)
C3 C4 H4 119.5
C5 C4 H4 119.5
C4 C5 C6 120.7(10)
C4 C5 H5 119.7
C6 C5 H5 119.7
C5 C6 C7 119.6(9)
C5 C6 C8 116.9(9)
C7 C6 C8 123.5(8)
O2 C7 C2 117.4(7)
O2 C7 C6 125.1(8)
C2 C7 C6 117.5(8)
N1 C8 C6 128.2(9)
N1 C8 H8 115.9
C6 C8 H8 115.9
C10 C9 N1 115.6(9)
C10 C9 H9A 108.4
N1 C9 H9A 108.4
C10 C9 H9B 108.4
N1 C9 H9B 108.4
H9A C9 H9B 107.4
C9 C10 C11 116.9(11)
C9 C10 H10A 108.1
C11 C10 H10A 108.1
C9 C10 H10B 108.1
C11 C10 H10B 108.1
H10A C10 H10B 107.3
N2 C11 C10 112.6(10)
N2 C11 H11A 109.1
C10 C11 H11A 109.1
N2 C11 H11B 109.1
C10 C11 H11B 109.1
H11A C11 H11B 107.8
N2 C12 C13 127.1(9)
N2 C12 H12 116.4
C13 C12 H12 116.4
C18 C13 C14 118.7(9)
C18 C13 C12 124.6(9)
C14 C13 C12 116.7(8)
C15 C14 C13 121.8(9)
C15 C14 H14 119.1
C13 C14 H14 119.1
C14 C15 C16 120.6(9)
C14 C15 H15 119.7
C16 C15 H15 119.7
C17 C16 C15 118.1(10)
C17 C16 H16 121.0
C15 C16 H16 121.0
C16 C17 O4 124.1(9)
C16 C17 C18 122.4(9)
O4 C17 C18 113.5(8)
O3 C18 C13 124.7(8)
O3 C18 C17 116.8(8)
C13 C18 C17 118.5(8)
O4 C19 H19A 109.5
O4 C19 H19B 109.5
H19A C19 H19B 109.5
O4 C19 H19C 109.5
H19A C19 H19C 109.5
H19B C19 H19C 109.5
N3 C20 W1 178.7(8)
N4 C21 W1 178.5(9)
N10 C27 W1 176.3(9)
N5 C22 W1 179.1(8)
N6 C23 W1 177.8(9)
N7 C24 W1 174.4(9)
N8 C25 W1 178.3(10)
N9 C26 W1 173.8(11)
C8 N1 C9 115.7(8)
C8 N1 Ni1 122.2(6)
C9 N1 Ni1 121.4(7)
C12 N2 C11 118.8(8)
C12 N2 Ni1 124.7(6)
C11 N2 Ni1 116.3(7)
C20 N3 Ni1 163.0(7)
O3 Ni1 N2 91.9(3)
O3 Ni1 N1 168.7(3)
N2 Ni1 N1 98.9(3)
O3 Ni1 O2 77.0(2)
N2 Ni1 O2 168.8(3)
N1 Ni1 O2 92.2(3)
O3 Ni1 N3 95.4(3)
N2 Ni1 N3 91.8(3)
N1 Ni1 N3 87.7(3)
O2 Ni1 N3 89.7(3)
O3 Ni1 O9 86.7(2)
N2 Ni1 O9 89.1(3)
N1 Ni1 O9 90.1(3)
O2 Ni1 O9 89.8(2)
N3 Ni1 O9 177.7(3)
O3 Ni1 Y1 38.44(16)
N2 Ni1 Y1 130.3(2)
N1 Ni1 Y1 130.7(2)
O2 Ni1 Y1 38.54(16)
N3 Ni1 Y1 92.8(2)
O9 Ni1 Y1 88.18(15)
C2 O1 C1 115.7(8)
C2 O1 Y1 118.7(5)
C1 O1 Y1 125.5(7)
C7 O2 Ni1 121.3(5)
C7 O2 Y1 125.1(5)
Ni1 O2 Y1 107.2(3)
C18 O3 Ni1 125.0(5)
C18 O3 Y1 125.0(5)
Ni1 O3 Y1 108.1(2)
C17 O4 C19 115.7(8)
C17 O4 Y1 118.4(5)
C19 O4 Y1 123.6(6)
C24 W1 C20 144.7(3)
C24 W1 C23 76.8(4)
C20 W1 C23 126.2(3)
C24 W1 C22 90.1(3)
C20 W1 C22 75.5(3)
C23 W1 C22 71.9(3)
C24 W1 C26 99.6(4)
C20 W1 C26 77.4(4)
C23 W1 C26 142.9(4)
C22 W1 C26 145.1(3)
C24 W1 C27 71.3(4)
C20 W1 C27 74.1(3)
C23 W1 C27 135.4(3)
C22 W1 C27 77.7(3)
C26 W1 C27 73.9(3)
C24 W1 C25 74.9(3)
C20 W1 C25 133.4(3)
C23 W1 C25 73.3(4)
C22 W1 C25 144.4(3)
C26 W1 C25 70.3(4)
C27 W1 C25 124.8(4)
C24 W1 C21 144.8(3)
C20 W1 C21 70.3(3)
C23 W1 C21 74.6(4)
C22 W1 C21 100.0(3)
C26 W1 C21 91.2(4)
C27 W1 C21 143.7(4)
C25 W1 C21 77.6(3)
O2 Y1 O3 67.7(2)
O2 Y1 O8 77.4(2)
O3 Y1 O8 76.1(2)
O2 Y1 O7 123.8(3)
O3 Y1 O7 141.8(2)
O8 Y1 O7 72.3(2)
O2 Y1 O6 142.0(2)
O3 Y1 O6 125.4(2)
O8 Y1 O6 137.6(2)
O7 Y1 O6 70.8(2)
O2 Y1 O5 85.5(2)
O3 Y1 O5 73.6(2)
O8 Y1 O5 149.0(2)
O7 Y1 O5 138.0(2)
O6 Y1 O5 68.3(2)
O2 Y1 O4 132.3(2)
O3 Y1 O4 66.2(2)
O8 Y1 O4 80.7(2)
O7 Y1 O4 87.8(3)
O6 Y1 O4 77.8(2)
O5 Y1 O4 92.6(3)
O2 Y1 O1 65.5(2)
O3 Y1 O1 129.3(2)
O8 Y1 O1 110.7(2)
O7 Y1 O1 82.5(3)
O6 Y1 O1 84.4(2)
O5 Y1 O1 84.5(3)
O4 Y1 O1 161.8(2)
O2 Y1 Ni1 34.22(15)
O3 Y1 Ni1 33.49(14)
O8 Y1 Ni1 74.36(15)
O7 Y1 Ni1 144.33(17)
O6 Y1 Ni1 144.89(18)
O5 Y1 Ni1 77.00(16)
O4 Y1 Ni1 99.05(15)
O1 Y1 Ni1 97.80(15)

loop_
_geom_bond_atom_site_label_1
_geom_bond_atom_site_label_2
_geom_bond_distance
C1 O1 1.456(11)
C1 H1A 0.9600
C1 H1B 0.9600
C1 H1C 0.9600
O9 Ni1 2.238(6)
C2 C3 1.390(13)
C2 O1 1.392(10)
C2 C7 1.393(12)
C3 C4 1.367(15)
C3 H3 0.9300
C4 C5 1.375(15)
C4 H4 0.9300
C5 C6 1.395(13)
C5 H5 0.9300
C6 C7 1.411(12)
C6 C8 1.463(13)
C7 O2 1.320(10)
C8 N1 1.271(12)
C8 H8 0.9300
C9 C10 1.449(17)
C9 N1 1.482(12)
C9 H9A 0.9700
C9 H9B 0.9700
C10 C11 1.509(18)
C10 H10A 0.9700
C10 H10B 0.9700
C11 N2 1.460(12)
C11 H11A 0.9700
C11 H11B 0.9700
C12 N2 1.266(12)
C12 C13 1.455(13)
C12 H12 0.9300
C13 C18 1.395(12)
C13 C14 1.402(13)
C14 C15 1.370(15)
C14 H14 0.9300
C15 C16 1.392(16)
C15 H15 0.9300
C16 C17 1.385(13)
C16 H16 0.9300
C17 O4 1.393(11)
C17 C18 1.407(13)
C18 O3 1.327(10)
C19 O4 1.448(11)
C19 H19A 0.9600
C19 H19B 0.9600
C19 H19C 0.9600
C20 N3 1.137(11)
C20 W1 2.160(9)
C21 N4 1.128(11)
C21 W1 2.185(9)
C27 N10 1.127(11)
C27 W1 2.171(7)
C22 N5 1.157(11)
C22 W1 2.164(7)
C23 N6 1.152(13)
C23 W1 2.163(10)
C24 N7 1.131(12)
C24 W1 2.156(9)
C25 N8 1.132(11)
C25 W1 2.178(8)
C26 N9 1.123(12)
C26 W1 2.169(9)
N1 Ni1 2.023(7)
N2 Ni1 2.018(7)
N3 Ni1 2.106(8)
Ni1 O3 2.014(6)
Ni1 O2 2.043(6)
Ni1 Y1 3.4690(13)
O1 Y1 2.426(6)
O2 Y1 2.263(6)
O3 Y1 2.269(5)
O4 Y1 2.421(6)
O5 Y1 2.419(7)
O6 Y1 2.412(6)
O7 Y1 2.398(7)
O8 Y1 2.357(6)
